data_7050821
loop_
_publ_author_name
'Lu, Wen-Jie'
'Zhang, Lin-Ping'
'Song, Hai-Bin'
'Wang, Quan-Ming'
'Mak, Thomas C. W.'

_publ_section_title
;
 Novel lanthanide(iii) coordination networks based on
 1,2-bis(4-pyridyl)ethane-N,N'-dioxide and
 trans-1,2-bis(4-pyridyl)ethene-N,N'-dioxide
;
_journal_issue 6
_journal_name_full 'New Journal of Chemistry'
_journal_page_first 775
_journal_page_last 781
_journal_paper_doi 10.1039/b111660f
_journal_volume 26
_journal_year 2002
_chemical_formula_sum 'C18 H23 N6 O13 Yb'
_chemical_formula_weight 704.46
_chemical_name_systematic ?
_space_group_IT_number 14
_symmetry_cell_setting monoclinic
_symmetry_Int_Tables_number 14
_symmetry_space_group_name_Hall '-P 2yn'
_symmetry_space_group_name_H-M 'P 1 21/n 1'
_atom_sites_solution_hydrogens geom
_atom_sites_solution_primary direct
_atom_sites_solution_secondary difmap
_audit_creation_method SHELXL-97
_cell_angle_alpha 90.00
_cell_angle_beta 94.882(4)
_cell_angle_gamma 90.00
_cell_formula_units_Z 4
_cell_length_a 8.3329(15)
_cell_length_b 15.215(3)
_cell_length_c 19.602(4)
_cell_measurement_temperature 293(2)
_cell_volume 2476.2(8)
_computing_structure_refinement 'SHELXL-97 (Sheldrick, 1997)'
_computing_structure_solution 'SHELXS-97 (Sheldrick, 1990)'
_diffrn_ambient_temperature 293(2)
_diffrn_measured_fraction_theta_full 0.993
_diffrn_measured_fraction_theta_max 0.993
_diffrn_radiation_monochromator graphite
_diffrn_radiation_source 'fine-focus sealed tube'
_diffrn_radiation_type MoK\a
_diffrn_radiation_wavelength 0.71073
_diffrn_reflns_av_R_equivalents 0.0676
_diffrn_reflns_av_sigmaI/netI 0.0838
_diffrn_reflns_limit_h_max 11
_diffrn_reflns_limit_h_min -10
_diffrn_reflns_limit_k_max 20
_diffrn_reflns_limit_k_min -15
_diffrn_reflns_limit_l_max 25
_diffrn_reflns_limit_l_min -23
_diffrn_reflns_number 16387
_diffrn_reflns_theta_full 28.09
_diffrn_reflns_theta_max 28.09
_diffrn_reflns_theta_min 1.70
_exptl_absorpt_coefficient_mu 3.854
_exptl_absorpt_correction_T_max 1.000
_exptl_absorpt_correction_T_min 0.453
_exptl_absorpt_correction_type SADABS
_exptl_crystal_colour colorless
_exptl_crystal_density_diffrn 1.890
_exptl_crystal_density_method 'not measured'
_exptl_crystal_description block-like
_exptl_crystal_F_000 1388
_exptl_crystal_size_max 0.25
_exptl_crystal_size_mid 0.20
_exptl_crystal_size_min 0.18
_refine_diff_density_max 2.010
_refine_diff_density_min -1.764
_refine_diff_density_rms 0.190
_refine_ls_extinction_method none
_refine_ls_goodness_of_fit_ref 1.010
_refine_ls_hydrogen_treatment mixed
_refine_ls_matrix_type full
_refine_ls_number_parameters 352
_refine_ls_number_reflns 5968
_refine_ls_number_restraints 0
_refine_ls_restrained_S_all 1.010
_refine_ls_R_factor_all 0.0895
_refine_ls_R_factor_gt 0.0496
_refine_ls_shift/su_max 0.001
_refine_ls_shift/su_mean 0.000
_refine_ls_structure_factor_coef Fsqd
_refine_ls_weighting_details 'calc w=1/[\s^2^(Fo^2^)+(0.0576P)^2^+0.0000P] where P=(Fo^2^+2Fc^2^)/3'
_refine_ls_weighting_scheme calc
_refine_ls_wR_factor_gt 0.1080
_refine_ls_wR_factor_ref 0.1232
_reflns_number_gt 3819
_reflns_number_total 5968
_reflns_threshold_expression >2sigma(I)
_cod_data_source_file b111660f.txt
_cod_data_source_block compound_4
_cod_depositor_comments
;
The following automatic conversions were performed:
'_symmetry_cell_setting' value 'Monoclinic' changed to 'monoclinic'
according to '/home/saulius/struct/CIF-dictionaries/cif_core.dic'
dictionary named 'cif_core.dic' version 2.4.1 from 2010-06-29.

Automatic conversion script
Id: cif_fix_enum 1527 2010-12-29 10:47:43Z saulius 
;
_cod_original_cell_volume 2476.3(8)
_cod_original_sg_symbol_H-M P2(1)/n
_cod_database_code 7050821

loop_
_symmetry_equiv_pos_as_xyz
'x, y, z'
'-x+1/2, y+1/2, -z+1/2'
'-x, -y, -z'
'x-1/2, -y-1/2, z-1/2'

loop_
_atom_site_label
_atom_site_type_symbol
_atom_site_fract_x
_atom_site_fract_y
_atom_site_fract_z
_atom_site_U_iso_or_equiv
_atom_site_adp_type
_atom_site_occupancy
_atom_site_symmetry_multiplicity
_atom_site_calc_flag
_atom_site_refinement_flags
_atom_site_disorder_assembly
_atom_site_disorder_group
Yb1 Yb 0.42992(4) 0.62437(2) 0.761364(14) 0.03071(11) Uani 1 1 d . . .
O1 O -0.1624(6) 0.0095(4) 0.2906(3) 0.0453(14) Uani 1 1 d . . .
N1 N -0.0872(7) 0.0696(4) 0.3325(3) 0.0371(14) Uani 1 1 d . . .
O2 O 0.3345(8) 0.5896(4) 0.6544(3) 0.0646(19) Uani 1 1 d . . .
N2 N 0.2676(8) 0.5251(5) 0.6163(3) 0.0410(16) Uani 1 1 d . . .
O3 O 0.3798(7) 0.7636(4) 0.7278(3) 0.0463(14) Uani 1 1 d . . .
N3 N 0.4371(7) 0.8122(4) 0.6776(3) 0.0380(15) Uani 1 1 d . . .
C1 C -0.0808(9) 0.0587(6) 0.4006(4) 0.046(2) Uani 1 1 d . . .
H1A H -0.1277 0.0093 0.4185 0.055 Uiso 1 1 calc R . .
C2 C -0.0061(11) 0.1195(6) 0.4444(4) 0.053(2) Uani 1 1 d . . .
H2A H -0.0044 0.1108 0.4915 0.064 Uiso 1 1 calc R . .
C3 C 0.0665(10) 0.1933(6) 0.4198(4) 0.051(2) Uani 1 1 d . . .
C4 C 0.0544(11) 0.2037(6) 0.3477(4) 0.056(2) Uani 1 1 d . . .
H4A H 0.0981 0.2534 0.3288 0.067 Uiso 1 1 calc R . .
C5 C -0.0205(10) 0.1417(6) 0.3052(4) 0.049(2) Uani 1 1 d . . .
H5A H -0.0256 0.1490 0.2579 0.059 Uiso 1 1 calc R . .
C6 C 0.1539(11) 0.2598(7) 0.4661(5) 0.067(3) Uani 1 1 d . . .
H6A H 0.2416 0.2854 0.4434 0.080 Uiso 1 1 calc R . .
H6B H 0.1989 0.2313 0.5077 0.080 Uiso 1 1 calc R . .
C7 C 0.0382(11) 0.3309(7) 0.4837(5) 0.062(3) Uani 1 1 d . . .
H7A H -0.0508 0.3047 0.5052 0.075 Uiso 1 1 calc R . .
H7B H -0.0051 0.3598 0.4420 0.075 Uiso 1 1 calc R . .
C8 C 0.1760(10) 0.4644(6) 0.6414(4) 0.054(2) Uani 1 1 d . . .
H8A H 0.1612 0.4647 0.6879 0.065 Uiso 1 1 calc R . .
C9 C 0.1026(11) 0.4012(6) 0.6005(4) 0.056(3) Uani 1 1 d . . .
H9A H 0.0385 0.3591 0.6194 0.067 Uiso 1 1 calc R . .
C10 C 0.1221(11) 0.3990(6) 0.5321(4) 0.051(2) Uani 1 1 d . . .
C11 C 0.2198(12) 0.4638(7) 0.5081(5) 0.068(3) Uani 1 1 d . . .
H11A H 0.2342 0.4657 0.4616 0.082 Uiso 1 1 calc R . .
C12 C 0.2940(11) 0.5235(6) 0.5495(4) 0.056(2) Uani 1 1 d . . .
H12A H 0.3637 0.5639 0.5323 0.067 Uiso 1 1 calc R . .
C13 C 0.4096(10) 0.7857(5) 0.6118(4) 0.047(2) Uani 1 1 d . . .
H13A H 0.3565 0.7329 0.6018 0.056 Uiso 1 1 calc R . .
C14 C 0.4601(10) 0.8365(6) 0.5598(4) 0.050(2) Uani 1 1 d . . .
H14A H 0.4446 0.8170 0.5147 0.060 Uiso 1 1 calc R . .
C15 C 0.5340(8) 0.9168(6) 0.5742(4) 0.0375(18) Uani 1 1 d . . .
C16 C 0.5648(10) 0.9397(6) 0.6428(4) 0.049(2) Uani 1 1 d . . .
H16A H 0.6193 0.9917 0.6541 0.059 Uiso 1 1 calc R . .
C17 C 0.5165(10) 0.8870(6) 0.6938(4) 0.049(2) Uani 1 1 d . . .
H17A H 0.5386 0.9030 0.7394 0.059 Uiso 1 1 calc R . .
C18 C 0.5757(9) 0.9762(6) 0.5159(4) 0.044(2) Uani 1 1 d . . .
H18A H 0.6220 0.9413 0.4810 0.052 Uiso 1 1 calc R . .
H18B H 0.6552 1.0192 0.5329 0.052 Uiso 1 1 calc R . .
N4 N 0.1493(11) 0.6561(6) 0.8297(5) 0.068(2) Uani 1 1 d . . .
O4 O 0.2911(8) 0.6649(5) 0.8592(3) 0.0637(18) Uani 1 1 d . . .
O5 O 0.1409(7) 0.6395(5) 0.7692(4) 0.0618(18) Uani 1 1 d . . .
O6 O 0.0300(10) 0.6644(7) 0.8620(5) 0.121(4) Uani 1 1 d . . .
N5 N 0.6498(8) 0.6664(6) 0.8778(3) 0.0511(19) Uani 1 1 d . . .
O7 O 0.6093(7) 0.7236(4) 0.8322(3) 0.0591(17) Uani 1 1 d . . .
O8 O 0.6030(8) 0.5897(5) 0.8648(3) 0.0683(19) Uani 1 1 d . . .
O9 O 0.7222(8) 0.6870(6) 0.9319(3) 0.087(3) Uani 1 1 d . . .
N6 N 0.7123(9) 0.5789(6) 0.6967(3) 0.0533(19) Uani 1 1 d . . .
O10 O 0.6392(8) 0.5230(5) 0.7322(3) 0.0704(19) Uani 1 1 d . . .
O11 O 0.6569(7) 0.6557(4) 0.6936(3) 0.0519(15) Uani 1 1 d . . .
O12 O 0.8289(8) 0.5571(6) 0.6677(3) 0.078(2) Uani 1 1 d . . .
O1W O 0.407(2) 0.6267(11) 0.3867(8) 0.094(5) Uani 0.50 1 d P . .
O1W' O 0.400(2) 0.6597(10) 0.4401(8) 0.105(6) Uani 0.50 1 d P . .

loop_
_atom_site_aniso_label
_atom_site_aniso_U_11
_atom_site_aniso_U_22
_atom_site_aniso_U_33
_atom_site_aniso_U_23
_atom_site_aniso_U_13
_atom_site_aniso_U_12
Yb1 0.04256(19) 0.02751(17) 0.02188(15) 0.00559(15) 0.00168(11) -0.00122(16)
O1 0.046(3) 0.042(3) 0.047(3) -0.012(3) -0.003(2) 0.003(3)
N1 0.042(4) 0.033(4) 0.036(3) -0.005(3) 0.001(3) 0.007(3)
O2 0.104(5) 0.059(4) 0.028(3) -0.003(3) -0.011(3) -0.027(4)
N2 0.054(4) 0.039(4) 0.028(3) -0.006(3) -0.001(3) -0.002(3)
O3 0.066(4) 0.038(3) 0.037(3) 0.019(3) 0.016(3) 0.006(3)
N3 0.045(4) 0.035(4) 0.034(3) 0.010(3) 0.004(3) 0.006(3)
C1 0.059(5) 0.041(5) 0.039(4) 0.001(4) 0.020(4) 0.003(4)
C2 0.081(6) 0.049(5) 0.031(4) -0.008(4) 0.010(4) 0.001(5)
C3 0.057(5) 0.048(6) 0.049(5) -0.021(4) 0.011(4) 0.003(4)
C4 0.078(6) 0.037(5) 0.055(5) -0.005(4) 0.016(5) -0.012(5)
C5 0.068(6) 0.043(6) 0.038(4) -0.008(4) 0.010(4) 0.002(4)
C6 0.070(6) 0.061(7) 0.066(6) -0.026(5) -0.010(5) 0.008(5)
C7 0.063(6) 0.060(7) 0.064(6) -0.019(5) 0.006(5) -0.007(5)
C8 0.065(6) 0.060(6) 0.038(4) -0.012(4) 0.002(4) -0.020(5)
C9 0.071(6) 0.058(7) 0.039(4) -0.009(4) 0.011(4) -0.028(5)
C10 0.062(5) 0.043(6) 0.048(5) -0.016(4) 0.001(4) -0.006(4)
C11 0.095(8) 0.070(8) 0.041(5) -0.010(5) 0.017(5) -0.020(6)
C12 0.083(6) 0.059(6) 0.026(4) -0.004(4) 0.014(4) -0.025(5)
C13 0.062(5) 0.034(5) 0.041(4) 0.013(4) -0.016(4) -0.008(4)
C14 0.068(6) 0.047(5) 0.033(4) 0.002(4) -0.011(4) -0.008(5)
C15 0.034(4) 0.044(5) 0.034(4) 0.013(4) 0.001(3) 0.005(4)
C16 0.062(5) 0.039(5) 0.046(5) -0.002(4) -0.002(4) -0.002(4)
C17 0.069(6) 0.043(6) 0.034(4) 0.009(4) 0.005(4) -0.003(4)
C18 0.046(4) 0.045(5) 0.040(4) 0.023(4) -0.001(3) -0.001(4)
N4 0.067(6) 0.051(5) 0.090(7) 0.013(5) 0.023(5) 0.012(4)
O4 0.063(4) 0.077(5) 0.053(4) -0.018(4) 0.016(3) 0.000(4)
O5 0.045(3) 0.068(5) 0.070(4) 0.020(4) -0.006(3) 0.003(3)
O6 0.074(5) 0.150(10) 0.147(8) -0.012(7) 0.058(6) 0.019(5)
N5 0.040(4) 0.077(6) 0.035(4) -0.004(4) -0.001(3) 0.003(4)
O7 0.079(4) 0.049(4) 0.047(3) 0.005(3) -0.008(3) -0.013(3)
O8 0.069(4) 0.063(5) 0.069(4) 0.017(4) -0.021(3) -0.009(4)
O9 0.069(4) 0.152(8) 0.035(3) -0.016(4) -0.014(3) -0.013(5)
N6 0.062(5) 0.062(6) 0.037(4) -0.020(4) 0.006(3) 0.002(4)
O10 0.090(5) 0.055(4) 0.072(4) 0.022(4) 0.036(4) 0.014(4)
O11 0.054(4) 0.051(4) 0.052(4) 0.015(3) 0.013(3) 0.002(3)
O12 0.077(5) 0.102(7) 0.060(4) -0.017(4) 0.027(4) 0.018(4)
O1W 0.130(13) 0.081(12) 0.067(9) -0.028(9) -0.004(9) 0.047(10)
O1W' 0.205(19) 0.048(9) 0.065(10) 0.028(8) 0.031(11) 0.038(11)

loop_
_atom_type_symbol
_atom_type_description
_atom_type_scat_dispersion_real
_atom_type_scat_dispersion_imag
_atom_type_scat_source
C C 0.0033 0.0016 'International Tables Vol C Tables 4.2.6.8 and 6.1.1.4'
H H 0.0000 0.0000 'International Tables Vol C Tables 4.2.6.8 and 6.1.1.4'
N N 0.0061 0.0033 'International Tables Vol C Tables 4.2.6.8 and 6.1.1.4'
O O 0.0106 0.0060 'International Tables Vol C Tables 4.2.6.8 and 6.1.1.4'
Yb Yb -0.3850 5.5486 'International Tables Vol C Tables 4.2.6.8 and 6.1.1.4'

loop_
_geom_angle_atom_site_label_1
_geom_angle_atom_site_label_2
_geom_angle_atom_site_label_3
_geom_angle
_geom_angle_site_symmetry_1
_geom_angle_site_symmetry_3
_geom_angle_publ_flag
O2 Yb1 O3 84.7(2) . . ?
O2 Yb1 O1 85.6(2) . 4_666 ?
O3 Yb1 O1 149.5(2) . 4_666 ?
O2 Yb1 O4 130.6(3) . . ?
O3 Yb1 O4 84.3(2) . . ?
O1 Yb1 O4 80.3(2) 4_666 . ?
O2 Yb1 O10 80.5(3) . . ?
O3 Yb1 O10 130.4(2) . . ?
O1 Yb1 O10 75.9(2) 4_666 . ?
O4 Yb1 O10 138.9(2) . . ?
O2 Yb1 O5 78.9(3) . . ?
O3 Yb1 O5 76.7(2) . . ?
O1 Yb1 O5 73.2(2) 4_666 . ?
O4 Yb1 O5 51.7(2) . . ?
O10 Yb1 O5 143.8(3) . . ?
O2 Yb1 O8 149.6(3) . . ?
O3 Yb1 O8 121.9(2) . . ?
O1 Yb1 O8 77.6(2) 4_666 . ?
O4 Yb1 O8 71.5(2) . . ?
O10 Yb1 O8 71.0(2) . . ?
O5 Yb1 O8 119.0(2) . . ?
O2 Yb1 O11 76.5(2) . . ?
O3 Yb1 O11 77.9(2) . . ?
O1 Yb1 O11 127.3(2) 4_666 . ?
O4 Yb1 O11 146.1(2) . . ?
O10 Yb1 O11 52.7(2) . . ?
O5 Yb1 O11 146.0(2) . . ?
O8 Yb1 O11 93.6(2) . . ?
O2 Yb1 O7 145.1(2) . . ?
O3 Yb1 O7 71.1(2) . . ?
O1 Yb1 O7 127.56(19) 4_666 . ?
O4 Yb1 O7 72.8(2) . . ?
O10 Yb1 O7 96.2(2) . . ?
O5 Yb1 O7 117.5(2) . . ?
O8 Yb1 O7 51.6(2) . . ?
O11 Yb1 O7 74.2(2) . . ?
O2 Yb1 N4 104.0(3) . . ?
O3 Yb1 N4 80.6(2) . . ?
O1 Yb1 N4 73.9(2) 4_666 . ?
O4 Yb1 N4 26.6(2) . . ?
O10 Yb1 N4 148.9(2) . . ?
O5 Yb1 N4 25.1(2) . . ?
O8 Yb1 N4 95.6(3) . . ?
O11 Yb1 N4 158.4(2) . . ?
O7 Yb1 N4 96.6(3) . . ?
O2 Yb1 N6 76.5(2) . . ?
O3 Yb1 N6 103.8(2) . . ?
O1 Yb1 N6 101.8(2) 4_666 . ?
O4 Yb1 N6 152.7(2) . . ?
O10 Yb1 N6 26.7(2) . . ?
O5 Yb1 N6 155.3(2) . . ?
O8 Yb1 N6 82.3(2) . . ?
O11 Yb1 N6 26.0(2) . . ?
O7 Yb1 N6 85.1(2) . . ?
N4 Yb1 N6 175.6(2) . . ?
O2 Yb1 N5 161.2(2) . . ?
O3 Yb1 N5 96.5(2) . . ?
O1 Yb1 N5 101.9(2) 4_666 . ?
O4 Yb1 N5 68.1(2) . . ?
O10 Yb1 N5 84.6(2) . . ?
O5 Yb1 N5 119.7(2) . . ?
O8 Yb1 N5 25.6(2) . . ?
O11 Yb1 N5 85.3(2) . . ?
O7 Yb1 N5 26.2(2) . . ?
N4 Yb1 N5 94.7(3) . . ?
N6 Yb1 N5 84.98(19) . . ?
N1 O1 Yb1 127.8(4) . 4_565 ?
C1 N1 O1 120.0(7) . . ?
C1 N1 C5 120.6(7) . . ?
O1 N1 C5 119.4(6) . . ?
N2 O2 Yb1 143.1(5) . . ?
C8 N2 O2 122.5(6) . . ?
C8 N2 C12 119.8(7) . . ?
O2 N2 C12 117.8(7) . . ?
N3 O3 Yb1 131.4(4) . . ?
C17 N3 O3 119.3(6) . . ?
C17 N3 C13 121.3(7) . . ?
O3 N3 C13 119.3(7) . . ?
N1 C1 C2 121.1(8) . . ?
C1 C2 C3 121.1(7) . . ?
C2 C3 C4 116.3(8) . . ?
C2 C3 C6 122.7(8) . . ?
C4 C3 C6 121.1(9) . . ?
C5 C4 C3 121.2(8) . . ?
N1 C5 C4 119.7(7) . . ?
C3 C6 C7 109.5(7) . . ?
C6 C7 C10 111.1(8) . . ?
N2 C8 C9 121.3(8) . . ?
C8 C9 C10 120.7(8) . . ?
C9 C10 C11 116.0(8) . . ?
C9 C10 C7 122.6(9) . . ?
C11 C10 C7 121.4(8) . . ?
C12 C11 C10 122.2(8) . . ?
C11 C12 N2 119.9(8) . . ?
N3 C13 C14 120.1(8) . . ?
C13 C14 C15 120.2(8) . . ?
C14 C15 C16 117.4(7) . . ?
C14 C15 C18 119.7(7) . . ?
C16 C15 C18 122.9(8) . . ?
C17 C16 C15 121.2(8) . . ?
N3 C17 C16 119.5(7) . . ?
C15 C18 C18 110.6(8) . 3_676 ?
O5 N4 O6 123.0(10) . . ?
O5 N4 O4 116.1(8) . . ?
O6 N4 O4 120.9(10) . . ?
O5 N4 Yb1 58.8(4) . . ?
O6 N4 Yb1 175.3(8) . . ?
O4 N4 Yb1 57.6(4) . . ?
N4 O4 Yb1 95.8(5) . . ?
N4 O5 Yb1 96.1(5) . . ?
O9 N5 O8 122.8(9) . . ?
O9 N5 O7 121.3(9) . . ?
O8 N5 O7 115.8(7) . . ?
O9 N5 Yb1 170.2(6) . . ?
O8 N5 Yb1 57.5(4) . . ?
O7 N5 Yb1 58.7(4) . . ?
N5 O7 Yb1 95.1(5) . . ?
N5 O8 Yb1 96.9(5) . . ?
O12 N6 O11 122.5(9) . . ?
O12 N6 O10 120.6(9) . . ?
O11 N6 O10 116.9(7) . . ?
O12 N6 Yb1 177.4(7) . . ?
O11 N6 Yb1 58.8(4) . . ?
O10 N6 Yb1 58.1(4) . . ?
N6 O10 Yb1 95.2(5) . . ?
N6 O11 Yb1 95.2(5) . . ?

loop_
_geom_bond_atom_site_label_1
_geom_bond_atom_site_label_2
_geom_bond_distance
_geom_bond_site_symmetry_2
_geom_bond_publ_flag
Yb1 O2 2.241(5) . ?
Yb1 O3 2.246(5) . ?
Yb1 O1 2.268(5) 4_666 ?
Yb1 O4 2.403(6) . ?
Yb1 O10 2.432(7) . ?
Yb1 O5 2.437(6) . ?
Yb1 O8 2.443(6) . ?
Yb1 O11 2.450(6) . ?
Yb1 O7 2.467(6) . ?
Yb1 N4 2.833(9) . ?
Yb1 N6 2.851(8) . ?
Yb1 N5 2.875(7) . ?
O1 N1 1.348(8) . ?
O1 Yb1 2.268(5) 4_565 ?
N1 C1 1.342(9) . ?
N1 C5 1.360(10) . ?
O2 N2 1.326(8) . ?
N2 C8 1.320(10) . ?
N2 C12 1.346(9) . ?
O3 N3 1.352(7) . ?
N3 C17 1.341(10) . ?
N3 C13 1.352(9) . ?
C1 C2 1.374(11) . ?
C2 C3 1.382(12) . ?
C3 C4 1.419(11) . ?
C3 C6 1.505(12) . ?
C4 C5 1.373(11) . ?
C6 C7 1.507(13) . ?
C7 C10 1.533(12) . ?
C8 C9 1.363(11) . ?
C9 C10 1.365(11) . ?
C10 C11 1.386(13) . ?
C11 C12 1.335(12) . ?
C13 C14 1.374(11) . ?
C14 C15 1.386(12) . ?
C15 C16 1.390(10) . ?
C15 C18 1.521(10) . ?
C16 C17 1.369(11) . ?
C18 C18 1.539(14) 3_676 ?
N4 O5 1.208(10) . ?
N4 O6 1.230(10) . ?
N4 O4 1.277(10) . ?
N5 O9 1.216(8) . ?
N5 O8 1.250(10) . ?
N5 O7 1.272(9) . ?
N6 O12 1.212(8) . ?
N6 O11 1.255(10) . ?
N6 O10 1.285(9) . ?
O1W O1W' 1.166(19) . ?
